data_7710085
loop_
_publ_author_name
'Aikman, Brech'
'Bonsignore, Riccardo'
'Woods, Ben'
'Doellerer, Daniel'
'Scotti, Riccardo'
'Schmidt, Claudia'
'Heidecker, Alexandra'
'P\"othig, Alexander'
'Sayers, Edward J.'
'Jones, Arwyn T.'
'Casini, Angela'

_publ_section_title
;
 Highly-Fluorescent BODIPY-functionalised Metallacages as Drug Delivery
 Systems: Synthesis, Characterisation and Cellular Accumulation Studies
;
_journal_name_full 'Dalton Transactions'
_journal_paper_doi 10.1039/D2DT00337F
_journal_year 2022
_chemical_compound_source 'see text'
_chemical_formula_moiety 'C176 H104 N16 O18 Pd4, 6(B F4)'
_chemical_formula_sum 'C88 H52 B3 F12 N8 O8 Pd2'
_chemical_formula_weight 1822.61
_space_group_IT_number 12
_space_group_name_Hall '-C 2y'
_space_group_name_H-M_alt 'C 1 2/m 1'
_symmetry_cell_setting monoclinic
_symmetry_Int_Tables_number 12
_symmetry_space_group_name_Hall '-C 2y'
_symmetry_space_group_name_H-M 'C 1 2/m 1'
_atom_sites_solution_hydrogens geom
_atom_sites_solution_primary iterative
_atom_sites_solution_secondary difmap
_audit_update_record
;
2022-01-19 deposited with the CCDC.	2022-04-19 downloaded from the CCDC.
;
_cell_angle_alpha 90
_cell_angle_beta 125.712(2)
_cell_angle_gamma 90
_cell_formula_units_Z 2
_cell_length_a 20.261(2)
_cell_length_b 21.251(2)
_cell_length_c 17.3423(17)
_cell_measurement_reflns_used 9146
_cell_measurement_temperature 123
_cell_measurement_theta_max 25.9869
_cell_measurement_theta_min 2.4013
_cell_volume 6062.9(10)
_computing_cell_refinement 'SAINT (Bruker, 2019)'
_computing_data_collection 'APEX III Control Software (Bruker, 2019)'
_computing_data_reduction 'SAINT (Bruker, 2019)'
_computing_molecular_graphics 'PLATON (Spek, 2011)'
_computing_publication_material 'PLATON (Spek, 2011), enCIFer (Allen, 2014)'
_computing_structure_refinement 'SHELXL (Sheldrick, 2018), SHELXLE (Huebschle, 2011)'
_computing_structure_solution 'SHELXT (Sheldrick, 2015)'
_diffrn_ambient_temperature 123
_diffrn_detector ' Bruker Photon-100 CMOS '
_diffrn_detector_area_resol_mean 16
_diffrn_measured_fraction_theta_full 0.999
_diffrn_measured_fraction_theta_max 0.999
_diffrn_measurement_device ' \k-geometry diffractometer '
_diffrn_measurement_device_type ' Bruker D8 Venture '
_diffrn_measurement_method ' phi- and omega-rotation '
_diffrn_radiation_monochromator 'Helios optic'
_diffrn_radiation_probe x-ray
_diffrn_radiation_source 'TXS rotating anode'
_diffrn_radiation_type MoK\a
_diffrn_radiation_wavelength 0.71073
_diffrn_reflns_av_R_equivalents 0.0468
_diffrn_reflns_av_unetI/netI 0.0186
_diffrn_reflns_limit_h_max 24
_diffrn_reflns_limit_h_min -24
_diffrn_reflns_limit_k_max 25
_diffrn_reflns_limit_k_min -25
_diffrn_reflns_limit_l_max 21
_diffrn_reflns_limit_l_min -21
_diffrn_reflns_number 120044
_diffrn_reflns_reduction_process
;
;
_diffrn_reflns_theta_full 25.24
_diffrn_reflns_theta_max 25.68
_diffrn_reflns_theta_min 2.40
_exptl_absorpt_coefficient_mu 0.357
_exptl_absorpt_correction_T_max 0.7453
_exptl_absorpt_correction_T_min 0.6742
_exptl_absorpt_correction_type multi-scan
_exptl_absorpt_process_details 'SADABS 2016/2, Bruker, 2016'
_exptl_crystal_colour colourless
_exptl_crystal_density_diffrn 0.998
_exptl_crystal_density_method 'Not Measured'
_exptl_crystal_description plate
_exptl_crystal_F_000 1830
_exptl_crystal_size_max 0.277
_exptl_crystal_size_mid 0.214
_exptl_crystal_size_min 0.050
_platon_squeeze_details
;
The unit cell contains several disordered solvent molecules (DMF, acetone,
diethyl ether) which were treated as a diffuse contribution to the overall
scattering without specific atom positions by SQUEEZE/PLATON.
;
_refine_diff_density_max 1.180
_refine_diff_density_min -0.780
_refine_diff_density_rms 0.079
_refine_ls_extinction_method none
_refine_ls_goodness_of_fit_ref 1.111
_refine_ls_hydrogen_treatment constr
_refine_ls_matrix_type full
_refine_ls_number_parameters 435
_refine_ls_number_reflns 5923
_refine_ls_number_restraints 530
_refine_ls_restrained_S_all 1.149
_refine_ls_R_factor_all 0.0564
_refine_ls_R_factor_gt 0.0496
_refine_ls_shift/su_max 0.000
_refine_ls_shift/su_mean 0.000
_refine_ls_structure_factor_coef Fsqd
_refine_ls_weighting_details 'W=1/[\S^2^(FO^2^)+(0.0900P)^2^+12.5856P] WHERE P=(FO^2^+2FC^2^)/3'
_refine_ls_weighting_scheme calc
_refine_ls_wR_factor_gt 0.1454
_refine_ls_wR_factor_ref 0.1532
_reflns_number_gt 5203
_reflns_number_total 5923
_reflns_threshold_expression I>2\s(I)
_cod_data_source_file d2dt00337f3.cif
_cod_data_source_block schcl4_0m_sq
_cod_original_sg_symbol_H-M 'C 2/m'
_cod_database_code 7710085
_platon_squeeze_void_probe_radius 1.20

loop_
_space_group_symop_id
_space_group_symop_operation_xyz
1 x,y,z
2 -x,y,-z
3 -x,-y,-z
4 x,-y,z
5 1/2+x,1/2+y,z
6 1/2-x,1/2+y,-z
7 1/2-x,1/2-y,-z
8 1/2+x,1/2-y,z

loop_
_atom_site_aniso_label
_atom_site_aniso_U_11
_atom_site_aniso_U_22
_atom_site_aniso_U_33
_atom_site_aniso_U_23
_atom_site_aniso_U_13
_atom_site_aniso_U_12
Pd1 0.0263(2) 0.0467(2) 0.0275(2) 0.0000 0.0160(2) 0.0000
O1 0.124(6) 0.080(4) 0.124(4) -0.016(4) 0.077(4) -0.013(4)
O1A 0.126(6) 0.082(4) 0.126(4) -0.016(4) 0.077(4) -0.015(4)
O1B 0.130(6) 0.085(5) 0.135(5) -0.028(4) 0.074(5) -0.005(5)
O2 0.139(6) 0.072(4) 0.145(5) -0.027(4) 0.067(5) -0.022(4)
O2A 0.139(6) 0.073(4) 0.140(5) -0.034(4) 0.075(5) -0.006(4)
O2B 0.131(6) 0.084(5) 0.133(5) -0.019(4) 0.076(4) -0.025(5)
N1 0.0300(12) 0.0472(15) 0.0314(12) 0.0011(11) 0.0181(10) 0.0029(11)
F1 0.037(2) 0.195(6) 0.083(4) 0.028(4) 0.025(3) 0.008(3)
N2 0.0304(12) 0.0472(15) 0.0322(12) 0.0007(11) 0.0190(10) -0.0012(11)
F2 0.088(4) 0.200(6) 0.073(3) 0.022(4) 0.060(3) 0.016(4)
F3 0.064(4) 0.175(7) 0.051(3) -0.033(4) -0.005(3) 0.022(3)
F4 0.117(6) 0.193(7) 0.042(3) -0.017(4) 0.045(3) -0.036(5)
C1 0.0396(18) 0.071(3) 0.062(2) -0.0211(19) 0.0351(17) -0.0079(17)
C2 0.0409(19) 0.098(3) 0.086(3) -0.050(3) 0.042(2) -0.025(2)
C3 0.0435(19) 0.081(3) 0.060(2) -0.034(2) 0.0318(18) -0.0167(19)
C4 0.0329(15) 0.058(2) 0.0367(16) -0.0062(15) 0.0204(13) 0.0005(14)
C5 0.0301(14) 0.0492(18) 0.0323(14) 0.0024(13) 0.0187(12) 0.0011(13)
C6 0.0375(16) 0.062(2) 0.0389(16) -0.0115(15) 0.0233(14) -0.0066(15)
C7 0.0365(16) 0.059(2) 0.0380(16) -0.0091(15) 0.0224(14) -0.0080(15)
C8 0.0346(15) 0.0522(19) 0.0342(15) -0.0054(14) 0.0212(13) -0.0039(13)
C9 0.0370(16) 0.056(2) 0.0357(16) -0.0042(14) 0.0209(14) -0.0071(14)
C10 0.0421(17) 0.0514(19) 0.0322(15) -0.0061(14) 0.0185(14) -0.0039(15)
C11 0.0386(16) 0.056(2) 0.0366(16) -0.0045(14) 0.0228(14) 0.0017(14)
C12 0.0316(15) 0.0528(19) 0.0341(15) -0.0058(14) 0.0186(13) -0.0033(13)
C13 0.0357(16) 0.0509(19) 0.0365(16) -0.0150(14) 0.0211(13) -0.0090(14)
C14 0.072(3) 0.051(2) 0.054(2) -0.0147(18) 0.032(2) -0.0083(19)
C15 0.128(5) 0.075(3) 0.125(4) -0.030(3) 0.077(4) -0.017(3)
C15A 0.129(5) 0.075(3) 0.125(4) -0.030(3) 0.076(4) -0.015(3)
C15B 0.129(5) 0.076(3) 0.127(4) -0.029(3) 0.076(4) -0.015(4)
C16 0.0369(17) 0.059(2) 0.0386(16) -0.0093(15) 0.0229(14) -0.0025(15)
C17 0.0346(16) 0.061(2) 0.0384(16) -0.0108(15) 0.0213(14) -0.0066(15)
C18 0.0343(16) 0.058(2) 0.0361(16) -0.0059(15) 0.0213(14) -0.0073(14)
C19 0.050(2) 0.081(3) 0.059(2) -0.033(2) 0.0373(19) -0.023(2)
C20 0.060(2) 0.097(3) 0.082(3) -0.048(3) 0.057(2) -0.032(2)
C21 0.0407(18) 0.073(3) 0.062(2) -0.021(2) 0.0371(18) -0.0172(17)
C22 0.0289(14) 0.0495(18) 0.0321(14) 0.0023(13) 0.0176(12) 0.0009(13)
F5 0.037(4) 0.050(6) 0.053(4) 0.009(4) 0.032(4) -0.006(4)
F6 0.047(4) 0.049(4) 0.052(5) 0.015(3) 0.027(4) 0.003(3)
F7 0.051(4) 0.065(5) 0.044(3) 0.009(3) 0.025(3) 0.004(4)
F8 0.031(3) 0.050(5) 0.049(5) -0.001(5) 0.028(3) 0.000(4)
B1 0.054(5) 0.193(6) 0.045(3) -0.001(4) 0.032(3) -0.001(4)
F5A 0.049(6) 0.057(6) 0.055(6) -0.005(5) 0.028(5) 0.000(5)
F6A 0.042(4) 0.048(5) 0.048(5) 0.004(4) 0.029(4) 0.005(4)
F7A 0.042(5) 0.052(5) 0.048(4) 0.007(4) 0.028(4) 0.004(4)
F8A 0.038(4) 0.049(6) 0.049(6) 0.003(5) 0.024(4) -0.001(4)
B2 0.034(3) 0.049(4) 0.044(3) 0.003(3) 0.033(3) 0.001(3)
B2A 0.043(3) 0.051(4) 0.048(3) 0.003(3) 0.027(3) 0.001(3)

loop_
_atom_site_label
_atom_site_type_symbol
_atom_site_thermal_displace_type
_atom_site_fract_x
_atom_site_fract_y
_atom_site_fract_z
_atom_site_occupancy
_atom_site_U_iso_or_equiv
_atom_site_calc_flag
_atom_site_refinement_flags
_atom_site_disorder_assembly
_atom_site_disorder_group
Pd1 Pd Uani 0.79296(2) 0.50000 0.49985(2) 1.000 0.0334(1) d STP . .
O1 O Uani 0.6504(17) 0.9014(12) 0.8110(10) 0.422(3) 0.107(3) d DUP B 1
O1A O Uani 0.662(2) 0.9034(14) 0.8109(11) 0.384(3) 0.109(3) d DUP B 2
O1B O Uani 0.6318(14) 0.9150(11) 0.8819(19) 0.194(3) 0.119(3) d DUP B 3
O2 O Uani 0.7536(8) 0.9466(5) 0.9472(9) 0.422(3) 0.128(3) d DUP B 1
O2A O Uani 0.6922(9) 0.9464(5) 0.9468(10) 0.384(3) 0.121(3) d DUP B 2
O2B O Uani 0.7485(15) 0.9143(11) 0.8819(19) 0.194(3) 0.117(3) d DUP B 3
N1 N Uani 0.84442(15) 0.56747(13) 0.60157(17) 1.000 0.0361(8) d . . .
F1 F Uani 0.0658(3) 0.1974(4) 0.0243(5) 0.500 0.111(2) d DUP . -4
N2 N Uani 0.25730(15) 0.56752(13) 0.60188(17) 1.000 0.0362(8) d . . .
F2 F Uani 0.0403(4) 0.2996(4) -0.0249(5) 0.500 0.113(3) d DUP . -4
F3 F Uani -0.0577(4) 0.2394(5) -0.0786(5) 0.500 0.119(3) d DUP . -4
F4 F Uani 0.0157(6) 0.2648(4) 0.0759(5) 0.500 0.118(3) d DUP . -4
C1 C Uani 0.9183(2) 0.5896(2) 0.6355(3) 1.000 0.0543(13) d . . .
C2 C Uani 0.9541(2) 0.6355(2) 0.7039(3) 1.000 0.0720(15) d . . .
C3 C Uani 0.9145(2) 0.6598(2) 0.7400(3) 1.000 0.0606(14) d . . .
C4 C Uani 0.83666(19) 0.63681(17) 0.7043(2) 1.000 0.0425(10) d . . .
C5 C Uani 0.80369(18) 0.59067(16) 0.6347(2) 1.000 0.0369(9) d . . .
C6 C Uani 0.7912(2) 0.66069(18) 0.7374(2) 1.000 0.0455(10) d . . .
C7 C Uani 0.75314(19) 0.68088(17) 0.7643(2) 1.000 0.0441(10) d . . .
C8 C Uani 0.70819(18) 0.70652(16) 0.7970(2) 1.000 0.0397(9) d . . .
C9 C Uani 0.7389(2) 0.75743(17) 0.8595(2) 1.000 0.0431(10) d . . .
C10 C Uani 0.6951(2) 0.78394(17) 0.8898(2) 1.000 0.0438(10) d . . .
C11 C Uani 0.6210(2) 0.75752(17) 0.8596(2) 1.000 0.0432(10) d . . .
C12 C Uani 0.58928(18) 0.70661(16) 0.7970(2) 1.000 0.0398(9) d . . .
C13 C Uani 0.63217(18) 0.68159(16) 0.7641(2) 1.000 0.0410(10) d . . .
C14 C Uani 0.7277(3) 0.84031(19) 0.9543(3) 1.000 0.0618(14) d D . .
C15 C Uani 0.7061(16) 0.8978(6) 0.9026(12) 0.422(3) 0.108(2) d DUP B 1
C15A C Uani 0.697(2) 0.8982(7) 0.9022(14) 0.384(3) 0.109(2) d DUP B 2
C15B C Uani 0.7042(19) 0.8984(16) 0.911(3) 0.194(3) 0.110(2) d DUP B 3
C16 C Uani 0.5115(2) 0.68100(18) 0.7647(2) 1.000 0.0443(10) d . . .
C17 C Uani 0.44633(19) 0.66055(18) 0.7373(2) 1.000 0.0447(10) d . . .
C18 C Uani 0.36791(19) 0.63676(17) 0.7045(2) 1.000 0.0424(10) d . . .
C19 C Uani 0.3260(2) 0.6595(2) 0.7404(3) 1.000 0.0601(14) d . . .
C20 C Uani 0.2501(3) 0.6355(2) 0.7045(3) 1.000 0.0705(16) d . . .
C21 C Uani 0.2174(2) 0.5894(2) 0.6360(3) 1.000 0.0544(13) d . . .
C22 C Uani 0.33124(17) 0.59061(16) 0.6349(2) 1.000 0.0370(9) d . . .
F5 F Uani 0.0486(12) 0.5083(12) 0.4893(12) 0.178(3) 0.043(3) d DUP . -6
F6 F Uani 0.0112(8) 0.4163(4) 0.5226(7) 0.178(3) 0.051(3) d DUP . -6
F7 F Uani 0.0630(6) 0.4830(5) 0.6262(6) 0.178(3) 0.055(2) d DUP . -6
F8 F Uani -0.0612(9) 0.5027(15) 0.4952(12) 0.178(3) 0.041(3) d DUP . -6
B1 B Uani 0.0153(4) 0.2484(4) 0.0015(5) 0.500 0.096(3) d DUP . -4
F5A F Uani -0.0304(18) 0.4025(14) 0.4374(17) 0.072(3) 0.055(3) d DUP . -7
F6A F Uani 0.056(3) 0.487(2) 0.498(3) 0.072(3) 0.044(3) d DUP . -7
F7A F Uani 0.0466(14) 0.4356(13) 0.5913(15) 0.072(3) 0.046(3) d DUP . -7
F8A F Uani -0.061(2) 0.4918(18) 0.479(2) 0.072(3) 0.046(3) d DUP . -7
B2 B Uani 0.0147(7) 0.4817(5) 0.5297(7) 0.178(3) 0.0363(19) d DUP . -6
B2A B Uani -0.0004(16) 0.4527(12) 0.4979(16) 0.072(3) 0.0471(19) d DUP . -7
H1 H Uiso 0.94683 0.57319 0.61176 1.000 0.0650 c RU . .
H2 H Uiso 1.00657 0.65069 0.72643 1.000 0.0860 c RU . .
H3 H Uiso 0.93919 0.69123 0.78789 1.000 0.0730 c RU . .
H5 H Uiso 0.75089 0.57499 0.60987 1.000 0.0440 c RU . .
H9 H Uiso 0.79059 0.77421 0.88167 1.000 0.0520 c RU . .
H11 H Uiso 0.59145 0.77430 0.88183 1.000 0.0520 c RU . .
H13 H Uiso 0.60993 0.64793 0.71964 1.000 0.0490 c RU . .
H14A H Uiso 0.70604 0.84038 0.99278 1.000 0.0750 c RU A 1
H14B H Uiso 0.78762 0.83725 0.99824 1.000 0.0750 c RU A 1
H19 H Uiso 0.34952 0.69078 0.78861 1.000 0.0720 c RU . .
H20 H Uiso 0.22022 0.65084 0.72706 1.000 0.0850 c RU . .
H21 H Uiso 0.16536 0.57271 0.61254 1.000 0.0650 c RU . .
H22 H Uiso 0.35904 0.57487 0.60991 1.000 0.0440 c RU . .

loop_
_atom_type_symbol
_atom_type_description
_atom_type_scat_dispersion_real
_atom_type_scat_dispersion_imag
_atom_type_scat_source
C C 0.0033 0.0016 ' International Tables Vol C Tables 4.2.6.8 and 6.1.1.4'
H H 0.0000 0.0000 ' International Tables Vol C Tables 4.2.6.8 and 6.1.1.4'
B B 0.0013 0.0007 ' International Tables Vol C Tables 4.2.6.8 and 6.1.1.4'
F F 0.0171 0.0103 ' International Tables Vol C Tables 4.2.6.8 and 6.1.1.4'
N N 0.0061 0.0033 ' International Tables Vol C Tables 4.2.6.8 and 6.1.1.4'
O O 0.0106 0.0060 ' International Tables Vol C Tables 4.2.6.8 and 6.1.1.4'
Pd Pd -0.9988 1.0072 ' International Tables Vol C Tables 4.2.6.8 and 6.1.1.4'

loop_
_geom_angle_atom_site_label_1
_geom_angle_atom_site_label_2
_geom_angle_atom_site_label_3
_geom_angle
_geom_angle_site_symmetry_1
_geom_angle_site_symmetry_2
_geom_angle_site_symmetry_3
_geom_angle_publ_flag
N1 Pd1 N2 89.92(10) . . 2_656 yes
N1 Pd1 N2 179.31(14) . . 3_666 yes
N1 Pd1 N1 90.06(10) . . 4_565 yes
N2 Pd1 N2 90.09(10) 2_656 . 3_666 yes
N1 Pd1 N2 179.31(14) 4_565 . 2_656 yes
N1 Pd1 N2 89.92(10) 4_565 . 3_666 yes
Pd1 N1 C1 120.5(3) . . . yes
Pd1 N1 C5 119.9(2) . . . yes
C1 N1 C5 119.5(3) . . . yes
C21 N2 C22 119.8(3) . . . yes
Pd1 N2 C21 120.4(3) 2_656 . . yes
Pd1 N2 C22 119.8(2) 2_656 . . yes
N1 C1 C2 121.5(4) . . . yes
C1 C2 C3 120.4(5) . . . no
C2 C3 C4 118.2(4) . . . no
C3 C4 C5 118.5(4) . . . no
C3 C4 C6 121.3(3) . . . no
C5 C4 C6 120.2(4) . . . no
N1 C5 C4 121.8(4) . . . yes
C4 C6 C7 179.5(3) . . . no
C6 C7 C8 178.7(4) . . . no
C7 C8 C9 120.3(4) . . . no
C7 C8 C13 119.9(3) . . . no
C9 C8 C13 119.8(4) . . . no
C8 C9 C10 121.0(4) . . . no
C9 C10 C11 118.9(3) . . . no
C9 C10 C14 120.3(4) . . . no
C11 C10 C14 120.8(4) . . . no
C10 C11 C12 120.9(4) . . . no
C11 C12 C13 120.0(4) . . . no
C11 C12 C16 120.0(4) . . . no
C13 C12 C16 120.0(3) . . . no
C8 C13 C12 119.4(3) . . . no
C10 C14 C15 112.0(7) . . . no
C10 C14 C15A 112.0(8) . . . no
C10 C14 C15B 116.5(17) . . . no
O1 C15 C14 123.0(16) . . . yes
O2 C15 C14 117.1(15) . . . yes
O1 C15 O2 119.0(17) . . . yes
O2A C15A C14 116.7(18) . . . yes
O1A C15A O2A 118(2) . . . yes
O1A C15A C14 124.3(19) . . . yes
O1B C15B C14 114(3) . . . yes
O1B C15B O2B 131(4) . . . yes
O2B C15B C14 110(3) . . . yes
C12 C16 C17 179.0(4) . . . no
C16 C17 C18 179.3(4) . . . no
C19 C18 C22 118.4(4) . . . no
C17 C18 C22 120.1(4) . . . no
C17 C18 C19 121.5(3) . . . no
C18 C19 C20 118.6(4) . . . no
C19 C20 C21 120.2(5) . . . no
N2 C21 C20 121.4(5) . . . yes
N2 C22 C18 121.7(4) . . . yes
N1 C1 H1 119.00 . . . no
C2 C1 H1 119.00 . . . no
C1 C2 H2 120.00 . . . no
C3 C2 H2 120.00 . . . no
C2 C3 H3 121.00 . . . no
C4 C3 H3 121.00 . . . no
N1 C5 H5 119.00 . . . no
C4 C5 H5 119.00 . . . no
C8 C9 H9 119.00 . . . no
C10 C9 H9 119.00 . . . no
C10 C11 H11 120.00 . . . no
C12 C11 H11 120.00 . . . no
C8 C13 H13 120.00 . . . no
C12 C13 H13 120.00 . . . no
C10 C14 H14A 109.00 . . . no
C10 C14 H14B 109.00 . . . no
C15 C14 H14A 109.00 . . . no
C15 C14 H14B 109.00 . . . no
C15A C14 H14A 103.00 . . . no
C15A C14 H14B 115.00 . . . no
C15B C14 H14A 103.00 . . . no
C15B C14 H14B 111.00 . . . no
H14A C14 H14B 108.00 . . . no
C18 C19 H19 121.00 . . . no
C20 C19 H19 121.00 . . . no
C19 C20 H20 120.00 . . . no
C21 C20 H20 120.00 . . . no
N2 C21 H21 119.00 . . . no
C20 C21 H21 119.00 . . . no
N2 C22 H22 119.00 . . . no
C18 C22 H22 119.00 . . . no
F1 B1 F2 111.0(8) . . . yes
F1 B1 F3 112.0(8) . . . yes
F1 B1 F4 110.1(7) . . . yes
F2 B1 F3 99.6(7) . . . yes
F2 B1 F4 108.5(8) . . . yes
F3 B1 F4 115.2(9) . . . yes
F5 B2 F6 112.6(16) . . . yes
F5 B2 F7 114.2(14) . . . yes
F5 B2 F8 114.8(16) . . . yes
F6 B2 F7 95.3(9) . . . yes
F6 B2 F8 107.6(17) . . . yes
F7 B2 F8 110.6(13) . . . yes
F5A B2A F6A 115(3) . . . yes
F5A B2A F7A 113(2) . . . yes
F5A B2A F8A 111(3) . . . yes
F6A B2A F7A 98(3) . . . yes
F6A B2A F8A 108(3) . . . yes
F7A B2A F8A 111(3) . . . yes

loop_
_geom_bond_atom_site_label_1
_geom_bond_atom_site_label_2
_geom_bond_distance
_geom_bond_site_symmetry_1
_geom_bond_site_symmetry_2
_geom_bond_publ_flag
Pd1 N1 2.027(3) . . yes
Pd1 N2 2.028(3) . 2_656 yes
Pd1 N2 2.028(3) . 3_666 yes
Pd1 N1 2.027(3) . 4_565 yes
O1 C15 1.31(2) . . yes
O1A C15A 1.31(3) . . yes
O1B C15B 1.29(6) . . yes
O2 C15 1.32(2) . . yes
O2A C15A 1.32(3) . . yes
O2B C15B 1.31(6) . . yes
F1 B1 1.380(12) . . yes
N1 C1 1.334(6) . . yes
N1 C5 1.345(5) . . yes
N2 C22 1.346(5) . . yes
F2 B1 1.386(12) . . yes
N2 C21 1.334(6) . . yes
F3 B1 1.325(11) . . yes
F4 B1 1.332(12) . . yes
C1 C2 1.371(6) . . no
C2 C3 1.374(7) . . no
C3 C4 1.403(6) . . no
C4 C6 1.433(6) . . no
C4 C5 1.387(5) . . no
C6 C7 1.190(6) . . no
C7 C8 1.432(6) . . no
C8 C13 1.397(6) . . no
C8 C9 1.395(5) . . no
C9 C10 1.388(6) . . no
C10 C14 1.503(5) . . no
C10 C11 1.388(6) . . no
C11 C12 1.396(5) . . no
C12 C13 1.394(6) . . no
C12 C16 1.436(6) . . no
C14 C15 1.425(15) . . no
C14 C15A 1.436(17) . . no
C14 C15B 1.38(4) . . no
C16 C17 1.194(6) . . no
C17 C18 1.431(6) . . no
C18 C19 1.400(6) . . no
C18 C22 1.387(5) . . no
C19 C20 1.377(8) . . no
C20 C21 1.375(6) . . no
C1 H1 0.9500 . . no
C2 H2 0.9500 . . no
C3 H3 0.9500 . . no
F5 B2 1.36(3) . . yes
C5 H5 0.9500 . . no
F6 B2 1.393(14) . . yes
F7 B2 1.359(13) . . yes
F8 B2 1.36(3) . . yes
C9 H9 0.9500 . . no
C11 H11 0.9500 . . no
C13 H13 0.9500 . . no
C14 H14B 0.9900 . . no
C14 H14A 0.9900 . . no
C19 H19 0.9500 . . no
C20 H20 0.9500 . . no
C21 H21 0.9500 . . no
C22 H22 0.9500 . . no
F5A B2A 1.37(4) . . yes
F6A B2A 1.36(7) . . yes
F7A B2A 1.36(3) . . yes
F8A B2A 1.36(5) . . yes

loop_
_geom_hbond_atom_site_label_D
_geom_hbond_atom_site_label_H
_geom_hbond_atom_site_label_A
_geom_hbond_distance_DH
_geom_hbond_distance_HA
_geom_hbond_distance_DA
_geom_hbond_angle_DHA
_geom_hbond_site_symmetry_A
_geom_hbond_publ_flag
C1 H1 F8 0.9500 2.4400 3.27(2) 145.00 1_655 yes
C1 H1 F5 0.9500 2.2700 3.13(2) 150.00 2_656 yes
C1 H1 F5 0.9500 2.5000 3.34(2) 147.00 3_666 yes
C1 H1 F5A 0.9500 2.3500 3.18(4) 145.00 3_666 yes
C1 H1 F6A 0.9500 2.2700 3.11(5) 148.00 3_666 yes
C1 H1 F6 0.9500 2.5500 3.420(17) 152.00 4_665 yes
C1 H1 F7 0.9500 2.5200 3.399(14) 154.00 4_665 yes
C1 H1 F7A 0.9500 2.2500 3.16(3) 158.00 4_665 yes
C3 H3 F4 0.9500 2.1800 3.081(9) 157.00 3_666 yes
C9 H9 F1 0.9500 2.4400 3.366(9) 165.00 3_666 yes
C11 H11 F2 0.9500 2.4400 3.363(10) 165.00 5_556 yes
C19 H19 F3 0.9500 2.2000 3.107(9) 159.00 5_556 yes
C21 H21 F5 0.9500 2.4800 3.31(2) 147.00 . yes
C21 H21 F8 0.9500 2.3600 3.19(2) 146.00 2_556 yes
C21 H21 F8A 0.9500 2.4600 3.31(4) 149.00 2_556 yes
C21 H21 F5A 0.9500 2.4000 3.22(4) 145.00 3_566 yes
C21 H21 F8 0.9500 2.4300 3.26(3) 145.00 3_566 yes
C21 H21 F8A 0.9500 2.2300 3.10(4) 153.00 3_566 yes
C21 H21 F7 0.9500 2.5200 3.400(14) 155.00 4_565 yes

loop_
_geom_torsion_atom_site_label_1
_geom_torsion_atom_site_label_2
_geom_torsion_atom_site_label_3
_geom_torsion_atom_site_label_4
_geom_torsion
_geom_torsion_site_symmetry_1
_geom_torsion_site_symmetry_2
_geom_torsion_site_symmetry_3
_geom_torsion_site_symmetry_4
_geom_torsion_publ_flag
N2 Pd1 N1 C1 -90.0(3) 2_656 . . . no
N2 Pd1 N1 C5 89.4(2) 2_656 . . . no
N1 Pd1 N1 C1 89.4(3) 4_565 . . . no
N1 Pd1 N1 C5 -91.3(2) 4_565 . . . no
Pd1 N1 C1 C2 179.6(3) . . . . no
C5 N1 C1 C2 0.2(6) . . . . no
Pd1 N1 C5 C4 179.9(2) . . . . no
C1 N1 C5 C4 -0.7(5) . . . . no
C22 N2 C21 C20 0.2(6) . . . . no
Pd1 N2 C21 C20 -179.5(3) 2_656 . . . no
C21 N2 C22 C18 0.4(5) . . . . no
Pd1 N2 C22 C18 -179.9(2) 2_656 . . . no
N1 C1 C2 C3 0.4(6) . . . . no
C1 C2 C3 C4 -0.6(6) . . . . no
C2 C3 C4 C5 0.2(5) . . . . no
C2 C3 C4 C6 -178.9(4) . . . . no
C3 C4 C5 N1 0.5(5) . . . . no
C6 C4 C5 N1 179.6(3) . . . . no
C7 C8 C9 C10 178.2(3) . . . . no
C13 C8 C9 C10 0.0(5) . . . . no
C7 C8 C13 C12 179.5(3) . . . . no
C9 C8 C13 C12 -2.3(5) . . . . no
C8 C9 C10 C11 2.3(5) . . . . no
C8 C9 C10 C14 -177.7(3) . . . . no
C9 C10 C11 C12 -2.4(5) . . . . no
C14 C10 C11 C12 177.7(3) . . . . no
C10 C11 C12 C13 0.1(5) . . . . no
C10 C11 C12 C16 -178.4(3) . . . . no
C11 C12 C13 C8 2.3(5) . . . . no
C16 C12 C13 C8 -179.3(3) . . . . no
C17 C18 C19 C20 178.7(4) . . . . no
C22 C18 C19 C20 -0.6(5) . . . . no
C17 C18 C22 N2 -179.5(3) . . . . no
C19 C18 C22 N2 -0.2(5) . . . . no
C18 C19 C20 C21 1.1(6) . . . . no
C19 C20 C21 N2 -0.9(6) . . . . no

loop_
_platon_squeeze_void_nr
_platon_squeeze_void_average_x
_platon_squeeze_void_average_y
_platon_squeeze_void_average_z
_platon_squeeze_void_volume
_platon_squeeze_void_count_electrons
_platon_squeeze_void_content
1 -0.012 -0.043 -0.033 2514 761 ' '
